data_7225500
loop_
_publ_author_name
'chen, fuxue'
'Wang, Qi'
'Lu, Huijie'
'Pang, Fu-Qing'
'Huang, Jinglun'
'Nie, Fude'

_publ_section_title
;
 Nitrogen-rich hypergolic ionic salts based on
 (2-methyltetrazol-5-yl)diazotates
;
_journal_name_full 'RSC Adv.'
_journal_paper_doi 10.1039/C6RA11494F
_journal_year 2016
_chemical_formula_sum 'C3 H11 N11 O'
_chemical_formula_weight 217.23
_chemical_name_systematic
; 
 ? 
;
_space_group_IT_number 13
_symmetry_cell_setting monoclinic
_symmetry_space_group_name_Hall '-P 2yc'
_symmetry_space_group_name_H-M 'P 1 2/c 1'
_atom_sites_solution_hydrogens geom
_atom_sites_solution_primary direct
_atom_sites_solution_secondary difmap
_audit_creation_method SHELXL-97
_audit_update_record
;
2015-10-13 deposited with the CCDC.
2016-06-07 downloaded from the CCDC.
;
_cell_angle_alpha 90.00
_cell_angle_beta 100.331(5)
_cell_angle_gamma 90.00
_cell_formula_units_Z 4
_cell_length_a 15.703(5)
_cell_length_b 3.7767(11)
_cell_length_c 16.028(5)
_cell_measurement_reflns_used 2781
_cell_measurement_temperature 153(2)
_cell_measurement_theta_max 29.134
_cell_measurement_theta_min 2.584
_cell_volume 935.1(5)
_computing_cell_refinement 'CrystalClear (Rigaku Inc., 2008)'
_computing_data_collection 'CrystalClear (Rigaku Inc., 2008)'
_computing_data_reduction 'CrystalClear (Rigaku Inc., 2008)'
_computing_structure_refinement 'SHELXL-97 (Sheldrick, 1997)'
_computing_structure_solution 'SHELXS-97 (Sheldrick, 1990)'
_diffrn_ambient_temperature 153(2)
_diffrn_detector_area_resol_mean 28.5714
_diffrn_measured_fraction_theta_full 0.994
_diffrn_measured_fraction_theta_max 0.994
_diffrn_measurement_device_type AFC10/Saturn724+
_diffrn_measurement_method 'phi and omega scans'
_diffrn_radiation_monochromator graphite
_diffrn_radiation_source 'Rotating Anode'
_diffrn_radiation_type MoK\a
_diffrn_radiation_wavelength 0.71073
_diffrn_reflns_av_R_equivalents 0.0283
_diffrn_reflns_av_sigmaI/netI 0.0331
_diffrn_reflns_limit_h_max 21
_diffrn_reflns_limit_h_min -20
_diffrn_reflns_limit_k_max 5
_diffrn_reflns_limit_k_min -5
_diffrn_reflns_limit_l_max 21
_diffrn_reflns_limit_l_min -19
_diffrn_reflns_number 7676
_diffrn_reflns_theta_full 29.11
_diffrn_reflns_theta_max 29.11
_diffrn_reflns_theta_min 2.68
_diffrn_standards_decay_% 0
_diffrn_standards_interval_count 0
_diffrn_standards_interval_time 0
_diffrn_standards_number 0
_exptl_absorpt_coefficient_mu 0.124
_exptl_absorpt_correction_T_max 0.9938
_exptl_absorpt_correction_T_min 0.9205
_exptl_absorpt_correction_type multi-scan
_exptl_crystal_colour Colorless
_exptl_crystal_density_diffrn 1.543
_exptl_crystal_density_method 'not measured'
_exptl_crystal_description Prism
_exptl_crystal_F_000 456
_exptl_crystal_size_max 0.68
_exptl_crystal_size_mid 0.08
_exptl_crystal_size_min 0.05
_refine_diff_density_max 0.254
_refine_diff_density_min -0.209
_refine_diff_density_rms 0.050
_refine_ls_extinction_method none
_refine_ls_goodness_of_fit_ref 1.001
_refine_ls_hydrogen_treatment mixed
_refine_ls_matrix_type full
_refine_ls_number_parameters 169
_refine_ls_number_reflns 2503
_refine_ls_number_restraints 0
_refine_ls_restrained_S_all 1.001
_refine_ls_R_factor_all 0.0597
_refine_ls_R_factor_gt 0.0414
_refine_ls_shift/su_max 0.001
_refine_ls_shift/su_mean 0.000
_refine_ls_structure_factor_coef Fsqd
_refine_ls_weighting_details 'calc w=1/[\s^2^(Fo^2^)+(0.0635P)^2^+0.1500P] where P=(Fo^2^+2Fc^2^)/3'
_refine_ls_weighting_scheme calc
_refine_ls_wR_factor_gt 0.1033
_refine_ls_wR_factor_ref 0.1157
_reflns_number_gt 1909
_reflns_number_total 2503
_reflns_threshold_expression >2sigma(I)
_cod_data_source_file c6ra11494f2.cif
_cod_data_source_block bo3428
_cod_depositor_comments
;
The following automatic conversions were performed:

'_symmetry_cell_setting' value 'Monoclinic' changed to 'monoclinic'
according to
/usr/data/users/saulius/crontab/automatic-downloads/rss-feeds/RSC/lib/dictionaries/cif_core.dic
dictionary named 'cif_core.dic' version 2.4.2 from 2011-04-26.

Automatic conversion script
Id: cif_fix_values 4268 2015-11-12 08:31:59Z antanas 

The following automatic conversions were performed:

'_exptl_absorpt_correction_type' value 'Multi-scans' was replaced
with the value 'multi-scan' as specified in the replacement file
'src/cod-tools/trunk/data/replacement-values/replacement_values.lst'.

Automatic conversion script
Id: cif_fix_values 5376 2017-05-30 11:51:03Z andrius 
;
_cod_original_sg_symbol_H-M P2/c
_cod_database_code 7225500

loop_
_symmetry_equiv_pos_as_xyz
'x, y, z'
'-x, y, -z+1/2'
'-x, -y, -z'
'x, -y, z-1/2'

loop_
_atom_site_label
_atom_site_type_symbol
_atom_site_fract_x
_atom_site_fract_y
_atom_site_fract_z
_atom_site_U_iso_or_equiv
_atom_site_adp_type
_atom_site_occupancy
_atom_site_symmetry_multiplicity
_atom_site_calc_flag
_atom_site_refinement_flags
O1 O 0.10974(7) 0.9535(3) 0.31083(6) 0.0271(3) Uani 1 1 d .
C1 C 0.31202(9) 0.6087(4) 0.35007(8) 0.0195(3) Uani 1 1 d .
C2 C 0.52012(10) 0.2570(4) 0.36990(10) 0.0294(3) Uani 1 1 d .
H2A H 0.5459 0.1375 0.4227 0.035 Uiso 1 1 calc R
H2B H 0.5568 0.4566 0.3598 0.035 Uiso 1 1 calc R
H2C H 0.5154 0.0895 0.3226 0.035 Uiso 1 1 calc R
C3 C 0.14766(9) 0.7971(4) 0.59714(8) 0.0185(3) Uani 1 1 d .
N1 N 0.32297(8) 0.4813(3) 0.43068(7) 0.0234(3) Uani 1 1 d .
N2 N 0.40158(8) 0.3390(3) 0.44617(8) 0.0251(3) Uani 1 1 d .
N3 N 0.43440(8) 0.3866(3) 0.37680(8) 0.0231(3) Uani 1 1 d .
N4 N 0.38151(8) 0.5530(3) 0.31439(7) 0.0241(3) Uani 1 1 d .
N5 N 0.23886(8) 0.7735(3) 0.30447(7) 0.0217(3) Uani 1 1 d .
N6 N 0.17989(8) 0.8117(3) 0.35032(8) 0.0232(3) Uani 1 1 d .
N7 N 0.01277(8) 0.5788(4) 0.62114(8) 0.0233(3) Uani 1 1 d .
H7A H 0.0109(11) 0.383(5) 0.6497(12) 0.032(5) Uiso 1 1 d .
N8 N 0.09323(8) 0.7431(4) 0.65073(8) 0.0233(3) Uani 1 1 d .
H8 H 0.1059(13) 0.823(6) 0.7022(14) 0.045(6) Uiso 1 1 d .
N9 N 0.22225(8) 0.9584(4) 0.62695(8) 0.0239(3) Uani 1 1 d .
H9 H 0.2335(13) 1.026(5) 0.6797(13) 0.038(5) Uiso 1 1 d .
N10 N 0.28495(9) 1.0378(4) 0.57730(8) 0.0267(3) Uani 1 1 d .
H10A H 0.3009(13) 0.840(6) 0.5536(14) 0.047(6) Uiso 1 1 d .
H10B H 0.2590(13) 1.185(6) 0.5319(14) 0.047(6) Uiso 1 1 d .
N11 N 0.12870(9) 0.6869(4) 0.51721(8) 0.0240(3) Uani 1 1 d .
H11A H 0.1629(13) 0.740(5) 0.4794(12) 0.042(6) Uiso 1 1 d .
H11B H 0.0761(14) 0.595(5) 0.4990(13) 0.038(5) Uiso 1 1 d .
H7B H -0.0282(12) 0.730(5) 0.6311(12) 0.034(5) Uiso 1 1 d .

loop_
_atom_site_aniso_label
_atom_site_aniso_U_11
_atom_site_aniso_U_22
_atom_site_aniso_U_33
_atom_site_aniso_U_23
_atom_site_aniso_U_13
_atom_site_aniso_U_12
O1 0.0221(5) 0.0363(6) 0.0242(5) 0.0077(4) 0.0079(4) 0.0080(4)
C1 0.0203(7) 0.0219(7) 0.0166(6) 0.0003(5) 0.0044(5) -0.0025(5)
C2 0.0235(7) 0.0370(8) 0.0280(8) 0.0027(6) 0.0056(6) 0.0073(6)
C3 0.0191(6) 0.0208(6) 0.0162(6) 0.0016(5) 0.0049(5) 0.0028(5)
N1 0.0237(6) 0.0293(6) 0.0175(6) 0.0025(5) 0.0047(5) 0.0005(5)
N2 0.0249(6) 0.0314(6) 0.0195(6) 0.0030(5) 0.0052(5) 0.0011(5)
N3 0.0218(6) 0.0289(7) 0.0190(6) 0.0011(5) 0.0042(5) 0.0023(5)
N4 0.0215(6) 0.0327(7) 0.0185(6) 0.0035(5) 0.0046(5) 0.0033(5)
N5 0.0210(6) 0.0279(6) 0.0176(6) 0.0025(5) 0.0073(5) 0.0030(5)
N6 0.0224(6) 0.0277(6) 0.0208(6) 0.0029(5) 0.0073(5) 0.0017(5)
N7 0.0212(6) 0.0263(7) 0.0239(6) -0.0033(5) 0.0085(5) -0.0033(5)
N8 0.0187(6) 0.0364(7) 0.0159(6) -0.0040(5) 0.0063(5) -0.0053(5)
N9 0.0206(6) 0.0367(7) 0.0154(6) -0.0027(5) 0.0061(5) -0.0055(5)
N10 0.0238(6) 0.0360(7) 0.0228(6) -0.0029(6) 0.0110(5) -0.0055(6)
N11 0.0222(6) 0.0345(7) 0.0164(6) -0.0038(5) 0.0069(5) -0.0054(5)

loop_
_atom_type_symbol
_atom_type_description
_atom_type_scat_dispersion_real
_atom_type_scat_dispersion_imag
_atom_type_scat_source
C C 0.0033 0.0016 'International Tables Vol C Tables 4.2.6.8 and 6.1.1.4'
H H 0.0000 0.0000 'International Tables Vol C Tables 4.2.6.8 and 6.1.1.4'
N N 0.0061 0.0033 'International Tables Vol C Tables 4.2.6.8 and 6.1.1.4'
O O 0.0106 0.0060 'International Tables Vol C Tables 4.2.6.8 and 6.1.1.4'

loop_
_geom_angle_atom_site_label_1
_geom_angle_atom_site_label_2
_geom_angle_atom_site_label_3
_geom_angle
N4 C1 N1 112.16(12)
N4 C1 N5 120.38(12)
N1 C1 N5 127.45(12)
N3 C2 H2A 109.5
N3 C2 H2B 109.5
H2A C2 H2B 109.5
N3 C2 H2C 109.5
H2A C2 H2C 109.5
H2B C2 H2C 109.5
N11 C3 N9 121.34(12)
N11 C3 N8 121.00(13)
N9 C3 N8 117.64(12)
N2 N1 C1 105.98(11)
N3 N2 N1 106.13(11)
N2 N3 N4 114.24(12)
N2 N3 C2 121.66(12)
N4 N3 C2 124.08(12)
C1 N4 N3 101.48(11)
N6 N5 C1 111.11(11)
O1 N6 N5 113.95(11)
N8 N7 H7A 108.0(12)
N8 N7 H7B 106.7(12)
H7A N7 H7B 110.8(17)
C3 N8 N7 119.35(12)
C3 N8 H8 119.7(14)
N7 N8 H8 120.8(14)
C3 N9 N10 123.75(12)
C3 N9 H9 119.7(13)
N10 N9 H9 116.6(13)
N9 N10 H10A 109.9(14)
N9 N10 H10B 108.2(13)
H10A N10 H10B 106.1(19)
C3 N11 H11A 121.4(13)
C3 N11 H11B 118.0(13)
H11A N11 H11B 119.6(18)

loop_
_geom_bond_atom_site_label_1
_geom_bond_atom_site_label_2
_geom_bond_distance
O1 N6 1.2849(16)
C1 N4 1.3362(18)
C1 N1 1.3604(18)
C1 N5 1.3929(18)
C2 N3 1.4552(19)
C2 H2A 0.9800
C2 H2B 0.9800
C2 H2C 0.9800
C3 N11 1.3289(18)
C3 N9 1.3305(18)
C3 N8 1.3317(17)
N1 N2 1.3283(18)
N2 N3 1.3188(17)
N3 N4 1.3369(17)
N5 N6 1.2893(16)
N7 N8 1.4112(18)
N7 H7A 0.87(2)
N7 H7B 0.90(2)
N8 H8 0.87(2)
N9 N10 1.4048(16)
N9 H9 0.87(2)
N10 H10A 0.89(2)
N10 H10B 0.95(2)
N11 H11A 0.90(2)
N11 H11B 0.89(2)

loop_
_geom_torsion_atom_site_label_1
_geom_torsion_atom_site_label_2
_geom_torsion_atom_site_label_3
_geom_torsion_atom_site_label_4
_geom_torsion
N4 C1 N1 N2 -0.38(16)
N5 C1 N1 N2 178.22(13)
C1 N1 N2 N3 0.47(15)
N1 N2 N3 N4 -0.42(17)
N1 N2 N3 C2 -178.77(12)
N1 C1 N4 N3 0.13(15)
N5 C1 N4 N3 -178.58(12)
N2 N3 N4 C1 0.18(16)
C2 N3 N4 C1 178.48(13)
N4 C1 N5 N6 -178.24(12)
N1 C1 N5 N6 3.3(2)
C1 N5 N6 O1 -178.12(12)
N11 C3 N8 N7 -2.5(2)
N9 C3 N8 N7 178.83(13)
N11 C3 N9 N10 2.5(2)
N8 C3 N9 N10 -178.85(14)
